data_2216533
loop_
_publ_author_name
'Kai Zhao'
'Xian-Hong Yin'
'Yu Feng'
'Jie Zhu'

_publ_section_title
;
 Bis[3-chloro-6-(3,5-dimethyl-1<i>H</i>-pyrazol-1-yl)picolinato]cadmium(II)
 tetrahydrate
;
_journal_coeditor_code HG2342
_journal_issue 12
_journal_name_full 'Acta Crystallographica Section E'
_journal_page_first m3023
_journal_page_last m3023
_journal_paper_doi 10.1107/S1600536807055857
_journal_volume 63
_journal_year 2007
_chemical_formula_iupac '[Cd (C11 H9 Cl N3 O2)2], 4H2 O'
_chemical_formula_moiety 'C22 H18 Cd Cl2 N6 O4, 4(H2 O)'
_chemical_formula_sum 'C22 H26 Cd Cl2 N6 O8'
_chemical_formula_weight 685.79
_chemical_name_systematic
;
Bis[3-chloro-6-(3,5-dimethyl-1<i>H</i>-pyrazol-1-yl)picolinato]cadmium(II)
tetrahydrate
;
_space_group_IT_number 2
_symmetry_cell_setting triclinic
_symmetry_space_group_name_Hall '-P 1'
_symmetry_space_group_name_H-M 'P -1'
_atom_sites_solution_hydrogens geom
_atom_sites_solution_primary direct
_atom_sites_solution_secondary difmap
_audit_creation_method SHELXL-97
_cell_angle_alpha 114.745(3)
_cell_angle_beta 102.249(2)
_cell_angle_gamma 96.4280(10)
_cell_formula_units_Z 2
_cell_length_a 10.1790(10)
_cell_length_b 11.4140(14)
_cell_length_c 13.4240(18)
_cell_measurement_reflns_used 3835
_cell_measurement_temperature 298(2)
_cell_measurement_theta_max 27.624
_cell_measurement_theta_min 2.563
_cell_volume 1348.3(3)
_computing_cell_refinement 'SMART (Siemens, 1996)'
_computing_data_collection 'SMART (Siemens, 1996)'
_computing_data_reduction 'SAINT (Siemens, 1996)'
_computing_molecular_graphics 'SHELXTL (Sheldrick, 1997b)'
_computing_publication_material 'SHELXTL (Sheldrick, 1997b)'
_computing_structure_refinement 'SHELXL97 (Sheldrick, 1997a)'
_computing_structure_solution 'SHELXS97 (Sheldrick, 1997a)'
_diffrn_ambient_temperature 298(2)
_diffrn_measured_fraction_theta_full 0.982
_diffrn_measured_fraction_theta_max 0.982
_diffrn_measurement_device_type 'Bruker SMART CCD area-detector'
_diffrn_measurement_method 'phi and omega scans'
_diffrn_radiation_monochromator graphite
_diffrn_radiation_source 'fine-focus sealed tube'
_diffrn_radiation_type MoK\a
_diffrn_radiation_wavelength 0.71073
_diffrn_reflns_av_R_equivalents 0.0201
_diffrn_reflns_av_sigmaI/netI 0.0381
_diffrn_reflns_limit_h_max 11
_diffrn_reflns_limit_h_min -12
_diffrn_reflns_limit_k_max 13
_diffrn_reflns_limit_k_min -6
_diffrn_reflns_limit_l_max 13
_diffrn_reflns_limit_l_min -15
_diffrn_reflns_number 6989
_diffrn_reflns_theta_full 25.00
_diffrn_reflns_theta_max 25.00
_diffrn_reflns_theta_min 1.74
_diffrn_standards_decay_% 0
_diffrn_standards_interval_count 0
_diffrn_standards_number 0
_exptl_absorpt_coefficient_mu 1.065
_exptl_absorpt_correction_T_max 0.6288
_exptl_absorpt_correction_T_min 0.6126
_exptl_absorpt_correction_type multi-scan
_exptl_absorpt_process_details '(SADABS; Sheldrick, 1996)'
_exptl_crystal_colour colorless
_exptl_crystal_density_diffrn 1.689
_exptl_crystal_density_method 'not measured'
_exptl_crystal_description block
_exptl_crystal_F_000 692
_exptl_crystal_size_max 0.51
_exptl_crystal_size_mid 0.50
_exptl_crystal_size_min 0.48
_refine_diff_density_max 0.680
_refine_diff_density_min -0.597
_refine_ls_extinction_method none
_refine_ls_goodness_of_fit_ref 1.052
_refine_ls_hydrogen_treatment constr
_refine_ls_matrix_type full
_refine_ls_number_parameters 352
_refine_ls_number_reflns 4645
_refine_ls_number_restraints 0
_refine_ls_restrained_S_all 1.052
_refine_ls_R_factor_all 0.0504
_refine_ls_R_factor_gt 0.0368
_refine_ls_shift/su_max 0.000
_refine_ls_shift/su_mean 0.000
_refine_ls_structure_factor_coef Fsqd
_refine_ls_weighting_details 'calc w=1/[\s^2^(Fo^2^)+(0.0431P)^2^+1.4843P] where P=(Fo^2^+2Fc^2^)/3'
_refine_ls_weighting_scheme calc
_refine_ls_wR_factor_gt 0.0897
_refine_ls_wR_factor_ref 0.1008
_reflns_number_gt 3752
_reflns_number_total 4645
_reflns_threshold_expression >2sigma(I)
_cod_data_source_file hg2342.cif
_cod_data_source_block I
_cod_depositor_comments
;
The following automatic conversions were performed:
'_symmetry_cell_setting' value 'Triclinic' changed to 'triclinic'
according to '/home/saulius/struct/CIF-dictionaries/cif_core.dic'
dictionary named 'cif_core.dic' version 2.4.1 from 2010-06-29.

Automatic conversion script
Id: cif_fix_enum 1527 2010-12-29 10:47:43Z saulius 

The following automatic conversions were performed:

'_symmetry_cell_setting' value 'Triclinic' changed to 'triclinic'
according to /home/saulius/struct/CIF-dictionaries/cif_core.dic
dictionary named 'cif_core.dic' version 2.4.1 from 2010-06-29.

Automatic conversion script
Id: cif_fix_values 1715 2011-07-08 13:25:40Z adriana 
;
_cod_database_code 2216533
_cod_database_fobs_code 2216533

loop_
_symmetry_equiv_pos_as_xyz
'x, y, z'
'-x, -y, -z'

loop_
_atom_site_type_symbol
_atom_site_label
_atom_site_fract_x
_atom_site_fract_y
_atom_site_fract_z
_atom_site_U_iso_or_equiv
_atom_site_adp_type
_atom_site_calc_flag
_atom_site_refinement_flags
_atom_site_occupancy
Cd Cd1 0.28358(3) 0.52895(3) 0.75795(3) 0.04744(13) Uani d . 1
Cl Cl1 0.28940(15) 0.04201(12) 0.81008(14) 0.0788(4) Uani d . 1
Cl Cl2 -0.05630(14) 0.92388(12) 0.82716(12) 0.0679(4) Uani d . 1
N N1 0.3954(3) 0.3897(3) 0.8128(2) 0.0354(7) Uani d . 1
N N2 0.5982(3) 0.5488(3) 0.8803(3) 0.0366(7) Uani d . 1
N N3 0.5202(3) 0.6247(3) 0.8477(3) 0.0429(8) Uani d . 1
N N4 0.1674(3) 0.6646(3) 0.6998(3) 0.0363(7) Uani d . 1
N N5 0.2145(3) 0.5588(3) 0.5272(3) 0.0412(7) Uani d . 1
N N6 0.2745(3) 0.4811(3) 0.5704(3) 0.0461(8) Uani d . 1
O O1 0.1292(3) 0.3403(4) 0.7077(3) 0.0696(10) Uani d . 1
O O2 0.0848(4) 0.1492(4) 0.7108(5) 0.1164(18) Uani d . 1
O O3 0.2019(4) 0.6588(4) 0.8981(3) 0.0711(10) Uani d . 1
O O4 0.1175(5) 0.8337(4) 0.9710(3) 0.0928(13) Uani d . 1
O O5 0.1574(4) 0.7985(4) 0.1750(3) 0.0868(11) Uani d . 1
H H5A 0.0902 0.8134 0.2033 0.104 Uiso d R 1
H H5B 0.1419 0.8098 0.1152 0.104 Uiso d R 1
O O6 0.8516(7) 0.0186(7) 0.5197(7) 0.194(3) Uani d . 1
H H6A 0.9247 0.0565 0.5755 0.232 Uiso d R 1
H H6B 0.8737 -0.0257 0.4593 0.232 Uiso d R 1
O O7 0.5992(8) 0.1002(12) 0.6502(7) 0.320(7) Uani d . 1
H H7D 0.6761 0.1315 0.7021 0.384 Uiso d R 1
H H7E 0.6127 0.0984 0.5893 0.384 Uiso d R 1
O O8 0.3705(9) 0.9082(10) 0.5599(7) 0.252(5) Uani d . 1
H H8A 0.3011 0.9345 0.5363 0.303 Uiso d R 1
H H8B 0.4417 0.9709 0.5876 0.303 Uiso d R 1
C C1 0.1637(5) 0.2515(5) 0.7311(4) 0.0619(13) Uani d . 1
C C2 0.3166(4) 0.2746(4) 0.7924(3) 0.0411(9) Uani d . 1
C C3 0.3773(4) 0.1916(4) 0.8290(4) 0.0471(10) Uani d . 1
C C4 0.5165(5) 0.2285(4) 0.8846(4) 0.0583(12) Uani d . 1
H H4 0.5579 0.1730 0.9091 0.070 Uiso calc R 1
C C5 0.5943(4) 0.3456(4) 0.9043(4) 0.0520(11) Uani d . 1
H H5 0.6880 0.3714 0.9428 0.062 Uiso calc R 1
C C6 0.5290(4) 0.4244(4) 0.8650(3) 0.0348(8) Uani d . 1
C C7 0.8520(4) 0.5611(5) 0.9700(4) 0.0592(12) Uani d . 1
H H7A 0.9379 0.6213 0.9900 0.089 Uiso calc R 1
H H7B 0.8509 0.4762 0.9107 0.089 Uiso calc R 1
H H7C 0.8418 0.5523 1.0362 0.089 Uiso calc R 1
C C8 0.7345(4) 0.6139(4) 0.9277(3) 0.0425(9) Uani d . 1
C C9 0.7415(5) 0.7315(4) 0.9249(4) 0.0526(11) Uani d . 1
H H9 0.8208 0.7975 0.9509 0.063 Uiso calc R 1
C C10 0.6079(4) 0.7357(4) 0.8756(4) 0.0479(10) Uani d . 1
C C11 0.5576(6) 0.8428(5) 0.8524(5) 0.0756(15) Uani d . 1
H H11A 0.4841 0.8036 0.7821 0.113 Uiso calc R 1
H H11B 0.6321 0.8962 0.8460 0.113 Uiso calc R 1
H H11C 0.5243 0.8971 0.9141 0.113 Uiso calc R 1
C C12 0.1458(4) 0.7485(4) 0.8925(4) 0.0494(10) Uani d . 1
C C13 0.1089(4) 0.7461(4) 0.7743(3) 0.0379(8) Uani d . 1
C C14 0.0228(4) 0.8155(4) 0.7387(4) 0.0433(9) Uani d . 1
C C15 -0.0012(4) 0.7982(4) 0.6274(4) 0.0498(10) Uani d . 1
H H15 -0.0588 0.8445 0.6030 0.060 Uiso calc R 1
C C16 0.0583(4) 0.7141(4) 0.5526(4) 0.0458(10) Uani d . 1
H H16 0.0411 0.7011 0.4775 0.055 Uiso calc R 1
C C17 0.1456(4) 0.6489(4) 0.5942(3) 0.0371(8) Uani d . 1
C C18 0.1855(6) 0.5966(7) 0.3503(5) 0.0856(18) Uani d . 1
H H18A 0.2302 0.5746 0.2907 0.128 Uiso calc R 1
H H18B 0.2100 0.6907 0.3978 0.128 Uiso calc R 1
H H18C 0.0873 0.5682 0.3168 0.128 Uiso calc R 1
C C19 0.2308(4) 0.5284(5) 0.4213(4) 0.0521(11) Uani d . 1
C C20 0.3009(5) 0.4300(5) 0.3984(4) 0.0618(13) Uani d . 1
H H20 0.3274 0.3884 0.3322 0.074 Uiso calc R 1
C C21 0.3260(4) 0.4027(4) 0.4918(4) 0.0520(11) Uani d . 1
C C22 0.3962(6) 0.3021(5) 0.5088(5) 0.0752(15) Uani d . 1
H H22A 0.4616 0.3425 0.5834 0.113 Uiso calc R 1
H H22B 0.4434 0.2675 0.4516 0.113 Uiso calc R 1
H H22C 0.3288 0.2313 0.5023 0.113 Uiso calc R 1

loop_
_atom_site_aniso_label
_atom_site_aniso_U_11
_atom_site_aniso_U_22
_atom_site_aniso_U_33
_atom_site_aniso_U_12
_atom_site_aniso_U_13
_atom_site_aniso_U_23
Cd1 0.04307(19) 0.0611(2) 0.0546(2) 0.02603(15) 0.01381(14) 0.03812(16)
Cl1 0.0807(9) 0.0469(7) 0.1047(11) 0.0000(6) 0.0116(8) 0.0413(7)
Cl2 0.0791(8) 0.0659(7) 0.0984(10) 0.0460(7) 0.0555(8) 0.0525(7)
N1 0.0331(16) 0.0381(17) 0.0355(16) 0.0099(13) 0.0052(13) 0.0188(14)
N2 0.0322(16) 0.0397(17) 0.0433(18) 0.0124(14) 0.0090(14) 0.0235(15)
N3 0.0434(19) 0.0458(19) 0.050(2) 0.0178(16) 0.0146(16) 0.0289(16)
N4 0.0327(16) 0.0420(17) 0.0405(18) 0.0120(14) 0.0097(14) 0.0242(14)
N5 0.0399(18) 0.0475(19) 0.0367(18) 0.0136(15) 0.0072(14) 0.0204(15)
N6 0.050(2) 0.0453(19) 0.048(2) 0.0194(16) 0.0143(16) 0.0230(16)
O1 0.0348(16) 0.094(3) 0.089(2) 0.0062(16) -0.0037(16) 0.063(2)
O2 0.059(2) 0.095(3) 0.180(5) -0.020(2) -0.024(3) 0.085(3)
O3 0.086(2) 0.108(3) 0.0575(19) 0.066(2) 0.0353(18) 0.056(2)
O4 0.154(4) 0.099(3) 0.058(2) 0.078(3) 0.054(2) 0.042(2)
O5 0.092(3) 0.102(3) 0.079(3) 0.045(2) 0.029(2) 0.044(2)
O6 0.153(6) 0.172(6) 0.193(7) 0.002(5) -0.010(5) 0.061(5)
O7 0.161(7) 0.516(18) 0.122(6) -0.095(9) 0.018(5) 0.049(8)
O8 0.207(8) 0.286(11) 0.192(8) 0.021(8) 0.069(7) 0.045(8)
C1 0.043(2) 0.066(3) 0.074(3) 0.000(2) 0.000(2) 0.039(3)
C2 0.040(2) 0.041(2) 0.039(2) 0.0070(18) 0.0069(17) 0.0176(17)
C3 0.054(3) 0.037(2) 0.051(2) 0.0104(19) 0.011(2) 0.0229(19)
C4 0.058(3) 0.045(3) 0.076(3) 0.016(2) 0.006(2) 0.037(2)
C5 0.040(2) 0.052(3) 0.069(3) 0.012(2) 0.004(2) 0.037(2)
C6 0.0330(19) 0.038(2) 0.0331(19) 0.0126(16) 0.0072(16) 0.0166(16)
C7 0.035(2) 0.077(3) 0.068(3) 0.008(2) 0.004(2) 0.042(3)
C8 0.039(2) 0.050(2) 0.042(2) 0.0084(18) 0.0131(18) 0.0239(19)
C9 0.049(3) 0.052(3) 0.054(3) -0.001(2) 0.014(2) 0.025(2)
C10 0.056(3) 0.046(2) 0.055(3) 0.016(2) 0.023(2) 0.031(2)
C11 0.086(4) 0.058(3) 0.104(4) 0.022(3) 0.031(3) 0.053(3)
C12 0.048(2) 0.062(3) 0.050(3) 0.023(2) 0.022(2) 0.030(2)
C13 0.035(2) 0.040(2) 0.047(2) 0.0115(17) 0.0160(17) 0.0248(18)
C14 0.040(2) 0.041(2) 0.064(3) 0.0161(18) 0.024(2) 0.033(2)
C15 0.042(2) 0.056(3) 0.073(3) 0.022(2) 0.016(2) 0.046(2)
C16 0.043(2) 0.054(2) 0.048(2) 0.0135(19) 0.0087(19) 0.033(2)
C17 0.0321(19) 0.042(2) 0.041(2) 0.0068(16) 0.0073(16) 0.0236(17)
C18 0.092(4) 0.137(5) 0.063(3) 0.055(4) 0.038(3) 0.063(4)
C19 0.048(2) 0.070(3) 0.040(2) 0.017(2) 0.0142(19) 0.025(2)
C20 0.061(3) 0.076(3) 0.045(3) 0.025(3) 0.023(2) 0.018(2)
C21 0.046(2) 0.054(3) 0.053(3) 0.018(2) 0.016(2) 0.019(2)
C22 0.079(4) 0.068(3) 0.088(4) 0.043(3) 0.032(3) 0.033(3)

loop_
_atom_type_symbol
_atom_type_description
_atom_type_scat_dispersion_real
_atom_type_scat_dispersion_imag
_atom_type_scat_source
C C 0.0033 0.0016 'International Tables Vol C Tables 4.2.6.8 and 6.1.1.4'
H H 0.0000 0.0000 'International Tables Vol C Tables 4.2.6.8 and 6.1.1.4'
N N 0.0061 0.0033 'International Tables Vol C Tables 4.2.6.8 and 6.1.1.4'
O O 0.0106 0.0060 'International Tables Vol C Tables 4.2.6.8 and 6.1.1.4'
Cd Cd -0.8075 1.2024 'International Tables Vol C Tables 4.2.6.8 and 6.1.1.4'
Cl Cl 0.1484 0.1585 'International Tables Vol C Tables 4.2.6.8 and 6.1.1.4'

loop_
_geom_angle_atom_site_label_1
_geom_angle_atom_site_label_2
_geom_angle_atom_site_label_3
_geom_angle
O3 Cd1 O1 95.33(14)
O3 Cd1 N6 138.84(11)
O1 Cd1 N6 94.09(13)
O3 Cd1 N1 110.04(11)
O1 Cd1 N1 70.52(11)
N6 Cd1 N1 110.88(11)
O3 Cd1 N4 70.45(11)
O1 Cd1 N4 108.27(11)
N6 Cd1 N4 68.54(11)
N1 Cd1 N4 178.70(11)
O3 Cd1 N3 98.39(13)
O1 Cd1 N3 139.29(11)
N6 Cd1 N3 100.11(12)
N1 Cd1 N3 68.76(11)
N4 Cd1 N3 112.44(11)
C6 N1 C2 121.9(3)
C6 N1 Cd1 121.2(2)
C2 N1 Cd1 116.8(2)
C8 N2 N3 110.5(3)
C8 N2 C6 131.3(3)
N3 N2 C6 118.1(3)
C10 N3 N2 105.7(3)
C10 N3 Cd1 137.9(3)
N2 N3 Cd1 116.4(2)
C17 N4 C13 122.1(3)
C17 N4 Cd1 120.9(2)
C13 N4 Cd1 116.4(2)
C19 N5 N6 110.3(3)
C19 N5 C17 132.0(3)
N6 N5 C17 117.6(3)
C21 N6 N5 106.4(3)
C21 N6 Cd1 135.9(3)
N5 N6 Cd1 117.3(2)
C1 O1 Cd1 121.6(3)
C12 O3 Cd1 122.4(3)
H5A O5 H5B 108.5
H6A O6 H6B 108.5
H7D O7 H7E 108.5
H8A O8 H8B 108.5
O2 C1 O1 125.3(4)
O2 C1 C2 118.2(4)
O1 C1 C2 116.5(4)
N1 C2 C3 118.9(3)
N1 C2 C1 114.5(4)
C3 C2 C1 126.6(4)
C4 C3 C2 119.2(4)
C4 C3 Cl1 116.7(3)
C2 C3 Cl1 124.1(3)
C5 C4 C3 120.9(4)
C5 C4 H4 119.6
C3 C4 H4 119.6
C4 C5 C6 117.7(4)
C4 C5 H5 121.1
C6 C5 H5 121.1
N1 C6 C5 121.4(3)
N1 C6 N2 115.3(3)
C5 C6 N2 123.3(3)
C8 C7 H7A 109.5
C8 C7 H7B 109.5
H7A C7 H7B 109.5
C8 C7 H7C 109.5
H7A C7 H7C 109.5
H7B C7 H7C 109.5
C9 C8 N2 106.1(4)
C9 C8 C7 127.7(4)
N2 C8 C7 126.2(4)
C8 C9 C10 107.5(4)
C8 C9 H9 126.3
C10 C9 H9 126.3
N3 C10 C9 110.2(4)
N3 C10 C11 120.3(4)
C9 C10 C11 129.6(4)
C10 C11 H11A 109.5
C10 C11 H11B 109.5
H11A C11 H11B 109.5
C10 C11 H11C 109.5
H11A C11 H11C 109.5
H11B C11 H11C 109.5
O4 C12 O3 125.4(4)
O4 C12 C13 119.1(4)
O3 C12 C13 115.5(4)
N4 C13 C14 119.0(4)
N4 C13 C12 114.0(3)
C14 C13 C12 127.0(3)
C13 C14 C15 118.9(4)
C13 C14 Cl2 123.1(3)
C15 C14 Cl2 118.1(3)
C16 C15 C14 121.3(4)
C16 C15 H15 119.4
C14 C15 H15 119.4
C15 C16 C17 117.0(4)
C15 C16 H16 121.5
C17 C16 H16 121.5
N4 C17 C16 121.6(3)
N4 C17 N5 114.7(3)
C16 C17 N5 123.6(3)
C19 C18 H18A 109.5
C19 C18 H18B 109.5
H18A C18 H18B 109.5
C19 C18 H18C 109.5
H18A C18 H18C 109.5
H18B C18 H18C 109.5
C20 C19 N5 105.8(4)
C20 C19 C18 128.4(4)
N5 C19 C18 125.7(4)
C19 C20 C21 107.8(4)
C19 C20 H20 126.1
C21 C20 H20 126.1
N6 C21 C20 109.6(4)
N6 C21 C22 121.1(4)
C20 C21 C22 129.3(4)
C21 C22 H22A 109.5
C21 C22 H22B 109.5
H22A C22 H22B 109.5
C21 C22 H22C 109.5
H22A C22 H22C 109.5
H22B C22 H22C 109.5

loop_
_geom_bond_atom_site_label_1
_geom_bond_atom_site_label_2
_geom_bond_distance
Cd1 O3 2.243(3)
Cd1 O1 2.266(3)
Cd1 N6 2.320(3)
Cd1 N1 2.322(3)
Cd1 N4 2.331(3)
Cd1 N3 2.350(3)
Cl1 C3 1.726(4)
Cl2 C14 1.728(4)
N1 C6 1.319(4)
N1 C2 1.346(5)
N2 C8 1.371(5)
N2 N3 1.378(4)
N2 C6 1.423(5)
N3 C10 1.323(5)
N4 C17 1.317(5)
N4 C13 1.348(5)
N5 C19 1.368(5)
N5 N6 1.378(4)
N5 C17 1.419(5)
N6 C21 1.318(5)
O1 C1 1.245(5)
O2 C1 1.230(6)
O3 C12 1.248(5)
O4 C12 1.213(5)
O5 H5A 0.8500
O5 H5B 0.8501
O6 H6A 0.8500
O6 H6B 0.8500
O7 H7D 0.8500
O7 H7E 0.8501
O8 H8A 0.8500
O8 H8B 0.8501
C1 C2 1.533(6)
C2 C3 1.384(5)
C3 C4 1.377(6)
C4 C5 1.364(6)
C4 H4 0.9300
C5 C6 1.383(5)
C5 H5 0.9300
C7 C8 1.508(6)
C7 H7A 0.9600
C7 H7B 0.9600
C7 H7C 0.9600
C8 C9 1.353(6)
C9 C10 1.396(6)
C9 H9 0.9300
C10 C11 1.498(6)
C11 H11A 0.9600
C11 H11B 0.9600
C11 H11C 0.9600
C12 C13 1.539(6)
C13 C14 1.385(5)
C14 C15 1.385(6)
C15 C16 1.370(6)
C15 H15 0.9300
C16 C17 1.393(5)
C16 H16 0.9300
C18 C19 1.498(7)
C18 H18A 0.9600
C18 H18B 0.9600
C18 H18C 0.9600
C19 C20 1.359(6)
C20 C21 1.394(7)
C20 H20 0.9300
C21 C22 1.489(6)
C22 H22A 0.9600
C22 H22B 0.9600
C22 H22C 0.9600

loop_
_geom_hbond_atom_site_label_D
_geom_hbond_atom_site_label_H
_geom_hbond_atom_site_label_A
_geom_hbond_site_symmetry_A
_geom_hbond_distance_DH
_geom_hbond_distance_HA
_geom_hbond_distance_DA
_geom_hbond_angle_DHA
_geom_hbond_publ_flag
O5 H5A O2 2_566 0.85 2.306 3.155(6) 176.27 yes
O5 H5B O4 1_554 0.85 2.034 2.883(6) 176.09 yes
O6 H6A O2 1_655 0.85 1.956 2.804(10) 175.97 yes
O6 H6B O2 2_656 0.85 2.286 3.135(10) 175.48 yes
O7 H7D O5 2_666 0.85 1.908 2.757(9) 176.44 yes
O7 H7E O8 2_666 0.85 2.017 2.866(13) 175.74 yes
O8 H8A O6 2_666 0.85 1.815 2.664(13) 176.86 yes
O8 H8B O7 1_565 0.85 1.821 2.670(15) 176.83 yes

loop_
_geom_torsion_atom_site_label_1
_geom_torsion_atom_site_label_2
_geom_torsion_atom_site_label_3
_geom_torsion_atom_site_label_4
_geom_torsion
O3 Cd1 N1 C6 -91.2(3)
O1 Cd1 N1 C6 -179.9(3)
N6 Cd1 N1 C6 93.2(3)
N4 Cd1 N1 C6 157(5)
N3 Cd1 N1 C6 0.2(3)
O3 Cd1 N1 C2 86.4(3)
O1 Cd1 N1 C2 -2.2(3)
N6 Cd1 N1 C2 -89.1(3)
N4 Cd1 N1 C2 -26(5)
N3 Cd1 N1 C2 177.8(3)
C8 N2 N3 C10 -0.3(4)
C6 N2 N3 C10 177.2(3)
C8 N2 N3 Cd1 177.9(2)
C6 N2 N3 Cd1 -4.6(4)
O3 Cd1 N3 C10 -71.9(4)
O1 Cd1 N3 C10 179.7(4)
N6 Cd1 N3 C10 71.1(4)
N1 Cd1 N3 C10 179.7(4)
N4 Cd1 N3 C10 0.3(4)
O3 Cd1 N3 N2 110.6(2)
O1 Cd1 N3 N2 2.2(3)
N6 Cd1 N3 N2 -106.3(2)
N1 Cd1 N3 N2 2.3(2)
N4 Cd1 N3 N2 -177.1(2)
O3 Cd1 N4 C17 -173.3(3)
O1 Cd1 N4 C17 -84.0(3)
N6 Cd1 N4 C17 3.1(3)
N1 Cd1 N4 C17 -61(5)
N3 Cd1 N4 C17 95.5(3)
O3 Cd1 N4 C13 -1.8(3)
O1 Cd1 N4 C13 87.5(3)
N6 Cd1 N4 C13 174.6(3)
N1 Cd1 N4 C13 111(5)
N3 Cd1 N4 C13 -93.0(3)
C19 N5 N6 C21 -0.7(4)
C17 N5 N6 C21 177.3(3)
C19 N5 N6 Cd1 173.2(3)
C17 N5 N6 Cd1 -8.8(4)
O3 Cd1 N6 C21 179.8(4)
O1 Cd1 N6 C21 -77.3(4)
N1 Cd1 N6 C21 -6.6(4)
N4 Cd1 N6 C21 174.6(4)
N3 Cd1 N6 C21 64.4(4)
O3 Cd1 N6 N5 8.3(4)
O1 Cd1 N6 N5 111.2(3)
N1 Cd1 N6 N5 -178.1(2)
N4 Cd1 N6 N5 3.2(2)
N3 Cd1 N6 N5 -107.1(3)
O3 Cd1 O1 C1 -107.2(4)
N6 Cd1 O1 C1 112.9(4)
N1 Cd1 O1 C1 2.2(4)
N4 Cd1 O1 C1 -178.4(4)
N3 Cd1 O1 C1 2.2(5)
O1 Cd1 O3 C12 -113.7(4)
N6 Cd1 O3 C12 -11.3(5)
N1 Cd1 O3 C12 175.1(4)
N4 Cd1 O3 C12 -6.2(4)
N3 Cd1 O3 C12 104.7(4)
Cd1 O1 C1 O2 176.9(5)
Cd1 O1 C1 C2 -1.8(6)
C6 N1 C2 C3 1.0(5)
Cd1 N1 C2 C3 -176.6(3)
C6 N1 C2 C1 179.8(4)
Cd1 N1 C2 C1 2.2(4)
O2 C1 C2 N1 -179.1(5)
O1 C1 C2 N1 -0.4(6)
O2 C1 C2 C3 -0.4(8)
O1 C1 C2 C3 178.3(4)
N1 C2 C3 C4 -0.3(6)
C1 C2 C3 C4 -178.9(4)
N1 C2 C3 Cl1 179.4(3)
C1 C2 C3 Cl1 0.8(6)
C2 C3 C4 C5 0.3(7)
Cl1 C3 C4 C5 -179.5(4)
C3 C4 C5 C6 -0.9(7)
C2 N1 C6 C5 -1.7(6)
Cd1 N1 C6 C5 175.8(3)
C2 N1 C6 N2 180.0(3)
Cd1 N1 C6 N2 -2.5(4)
C4 C5 C6 N1 1.6(6)
C4 C5 C6 N2 179.8(4)
C8 N2 C6 N1 -178.4(4)
N3 N2 C6 N1 4.7(5)
C8 N2 C6 C5 3.3(6)
N3 N2 C6 C5 -173.7(4)
N3 N2 C8 C9 0.0(4)
C6 N2 C8 C9 -177.1(4)
N3 N2 C8 C7 -177.9(4)
C6 N2 C8 C7 5.0(7)
N2 C8 C9 C10 0.2(5)
C7 C8 C9 C10 178.1(4)
N2 N3 C10 C9 0.5(4)
Cd1 N3 C10 C9 -177.2(3)
N2 N3 C10 C11 -179.8(4)
Cd1 N3 C10 C11 2.5(7)
C8 C9 C10 N3 -0.4(5)
C8 C9 C10 C11 179.9(5)
Cd1 O3 C12 O4 -168.9(4)
Cd1 O3 C12 C13 12.2(5)
C17 N4 C13 C14 0.2(5)
Cd1 N4 C13 C14 -171.2(3)
C17 N4 C13 C12 179.1(3)
Cd1 N4 C13 C12 7.7(4)
O4 C12 C13 N4 168.1(4)
O3 C12 C13 N4 -12.9(5)
O4 C12 C13 C14 -13.1(7)
O3 C12 C13 C14 165.9(4)
N4 C13 C14 C15 0.4(6)
C12 C13 C14 C15 -178.3(4)
N4 C13 C14 Cl2 -179.3(3)
C12 C13 C14 Cl2 1.9(6)
C13 C14 C15 C16 0.1(6)
Cl2 C14 C15 C16 179.8(3)
C14 C15 C16 C17 -1.1(6)
C13 N4 C17 C16 -1.3(6)
Cd1 N4 C17 C16 169.7(3)
C13 N4 C17 N5 -179.6(3)
Cd1 N4 C17 N5 -8.6(4)
C15 C16 C17 N4 1.7(6)
C15 C16 C17 N5 179.9(4)
C19 N5 C17 N4 -171.2(4)
N6 N5 C17 N4 11.3(5)
C19 N5 C17 C16 10.5(6)
N6 N5 C17 C16 -167.0(3)
N6 N5 C19 C20 0.5(5)
C17 N5 C19 C20 -177.1(4)
N6 N5 C19 C18 -176.8(5)
C17 N5 C19 C18 5.6(8)
N5 C19 C20 C21 -0.1(5)
C18 C19 C20 C21 177.1(5)
N5 N6 C21 C20 0.6(5)
Cd1 N6 C21 C20 -171.5(3)
N5 N6 C21 C22 -178.5(4)
Cd1 N6 C21 C22 9.4(7)
C19 C20 C21 N6 -0.3(6)
C19 C20 C21 C22 178.6(5)
